data_1568133
loop_
_publ_author_name
'Ye, Christopher Z.'
'Del Rosal, Iker'
'Boreen, Michael A.'
'Ouellette, Erik T.'
'Russo, Dominic R.'
'Maron, Laurent'
'Arnold, John'
'Camp, Cl&#xe9;ment'

_publ_section_title
;
 A versatile strategy for the formation of hydride-bridged
 actinide-iridium multimetallics.
;
_journal_issue 4
_journal_name_full 'Chemical science'
_journal_page_first 861
_journal_page_last 868
_journal_paper_doi 10.1039/d2sc04903a
_journal_volume 14
_journal_year 2023
_chemical_formula_moiety 'C40 H60 Ir4 U, C6 H14'
_chemical_formula_sum 'C46 H74 Ir4 U'
_chemical_formula_weight 1633.88
_chemical_melting_point 499
_chemical_name_systematic U{(\m-H)3IrCp*}4
_chemical_properties_physical Air-sensitive,Moisture-sensitive
_space_group_crystal_system monoclinic
_space_group_IT_number 15
_space_group_name_Hall '-C 2yc'
_space_group_name_H-M_alt 'C 1 2/c 1'
_atom_sites_solution_hydrogens geom
_audit_creation_date 2022-08-05
_audit_creation_method
;
Olex2 1.3
(compiled 2020.11.12 svn.r5f609507 for OlexSys, GUI svn.r6408)
;
_audit_update_record
;
2022-08-29 deposited with the CCDC.	2022-12-19 downloaded from the CCDC.
;
_cell_angle_alpha 90
_cell_angle_beta 107.318(5)
_cell_angle_gamma 90
_cell_formula_units_Z 4
_cell_length_a 14.8239(6)
_cell_length_b 21.1789(6)
_cell_length_c 17.2427(8)
_cell_measurement_reflns_used 16005
_cell_measurement_temperature 100.0
_cell_measurement_theta_max 29.6730
_cell_measurement_theta_min 3.1950
_cell_volume 5168.0(4)
_computing_cell_refinement 'CrysAlisPro 1.171.41.122a (Rigaku OD, 2021)'
_computing_data_collection 'CrysAlisPro 1.171.41.122a (Rigaku OD, 2021)'
_computing_data_reduction 'CrysAlisPro 1.171.41.122a (Rigaku OD, 2021)'
_computing_molecular_graphics 'Olex2 1.3 (Dolomanov et al., 2009)'
_computing_publication_material 'Olex2 1.3 (Dolomanov et al., 2009)'
_computing_structure_refinement 'SHELXL 2014/7 (Sheldrick, 2015)'
_computing_structure_solution 'SHELXT 2014/5 (Sheldrick, 2014)'
_diffrn_ambient_temperature 100.0
_diffrn_detector 'Hybrid Pixel Array Detector'
_diffrn_detector_area_resol_mean 5.8140
_diffrn_detector_type 'Pilatus 200K'
_diffrn_measured_fraction_theta_full 0.998
_diffrn_measured_fraction_theta_max 0.997
_diffrn_measurement_details
;
List of Runs (angles in degrees, time in seconds):

  # Type    Start    End  Width  t~exp~   \w     \q     \k     \f   Frames
#--------------------------------------------------------------------------
  1  \w    -19.00  45.00   0.50    2.50    --    2.33  77.00 -30.00  128
  2  \w    -20.00  15.00   0.50    2.50    --    2.33  77.00 -90.00   70
  3  \w     -8.00  38.00   0.50    2.50    --    2.33  77.00  90.00   92
  4  \w    -11.00  16.00   0.50    2.50    --    2.33 -99.00 -60.00   54
  5  \w    -12.00  35.00   0.50    2.50    --    2.33 -99.00-120.00   94
  6  \w    -12.00  25.00   0.50    2.50    --    2.33 -99.00  30.00   74
  7  \w    -11.00  36.00   0.50    2.50    --    2.33 -99.00  60.00   94
  8  \w    -25.00   0.00   0.50    2.50    --    2.33 -93.00  97.00   50
  9  \w    -27.00  -2.00   0.50    2.50    --   -2.02 -93.00  97.00   50
 10  \w    -26.00  -1.00   0.50    2.50    --   -2.02  93.00-150.00   50
;
_diffrn_measurement_device 'four-circle diffractometer'
_diffrn_measurement_device_type 'ROD, Synergy Custom DW system, Pilatus 200K'
_diffrn_measurement_method '\w scans'
_diffrn_orient_matrix_type 'CrysAlisPro convention (1999,Acta A55,543-557)'
_diffrn_orient_matrix_UB_11 -0.0209561000
_diffrn_orient_matrix_UB_12 -0.0275919000
_diffrn_orient_matrix_UB_13 0.0104054000
_diffrn_orient_matrix_UB_21 -0.0453108000
_diffrn_orient_matrix_UB_22 0.0140593000
_diffrn_orient_matrix_UB_23 -0.0151920000
_diffrn_orient_matrix_UB_31 -0.0044380000
_diffrn_orient_matrix_UB_32 -0.0128049000
_diffrn_orient_matrix_UB_33 -0.0389425000
_diffrn_radiation_monochromator mirror
_diffrn_radiation_probe x-ray
_diffrn_radiation_type 'Mo K\a'
_diffrn_radiation_wavelength 0.71073
_diffrn_reflns_av_R_equivalents 0.0472
_diffrn_reflns_av_unetI/netI 0.0262
_diffrn_reflns_Laue_measured_fraction_full 0.998
_diffrn_reflns_Laue_measured_fraction_max 0.997
_diffrn_reflns_limit_h_max 18
_diffrn_reflns_limit_h_min -18
_diffrn_reflns_limit_k_max 25
_diffrn_reflns_limit_k_min -26
_diffrn_reflns_limit_l_max 21
_diffrn_reflns_limit_l_min -21
_diffrn_reflns_number 31322
_diffrn_reflns_point_group_measured_fraction_full 0.998
_diffrn_reflns_point_group_measured_fraction_max 0.997
_diffrn_reflns_theta_full 25.242
_diffrn_reflns_theta_max 26.372
_diffrn_reflns_theta_min 3.135
_diffrn_source 'Rotating-anode X-ray tube'
_diffrn_source_type 'Rigaku (Mo) X-ray Source'
_exptl_absorpt_coefficient_mu 13.411
_exptl_absorpt_correction_T_max 1.00000
_exptl_absorpt_correction_T_min 0.13241
_exptl_absorpt_correction_type multi-scan
_exptl_absorpt_process_details
;
CrysAlisPro 1.171.41.122a (Rigaku Oxford Diffraction, 2021)
Empirical absorption correction using spherical harmonics,
implemented in SCALE3 ABSPACK scaling algorithm.
;
_exptl_crystal_colour orange
_exptl_crystal_colour_primary orange
_exptl_crystal_density_diffrn 2.100
_exptl_crystal_description Rod
_exptl_crystal_F_000 3000
_exptl_crystal_recrystallization_method 'Re-crystallisation from solvent: n-hexane'
_exptl_crystal_size_max 0.3
_exptl_crystal_size_mid 0.08
_exptl_crystal_size_min 0.08
_refine_diff_density_max 1.361
_refine_diff_density_min -2.043
_refine_diff_density_rms 0.254
_refine_ls_extinction_method none
_refine_ls_goodness_of_fit_ref 1.389
_refine_ls_hydrogen_treatment constr
_refine_ls_matrix_type full
_refine_ls_number_parameters 290
_refine_ls_number_reflns 5280
_refine_ls_number_restraints 48
_refine_ls_restrained_S_all 1.382
_refine_ls_R_factor_all 0.0400
_refine_ls_R_factor_gt 0.0376
_refine_ls_shift/su_max 0.001
_refine_ls_shift/su_mean 0.000
_refine_ls_structure_factor_coef Fsqd
_refine_ls_weighting_details 'w=1/[\s^2^(Fo^2^)+269.2035P] where P=(Fo^2^+2Fc^2^)/3'
_refine_ls_weighting_scheme calc
_refine_ls_wR_factor_gt 0.0949
_refine_ls_wR_factor_ref 0.0956
_reflns_Friedel_coverage 0.000
_reflns_number_gt 5003
_reflns_number_total 5280
_reflns_threshold_expression 'I > 2\s(I)'
_cod_data_source_file d2sc04903a2.cif
_cod_data_source_block czy_ii_020_b
_cod_depositor_comments 'Adding full bibliography for 1568133--1568135.cif.'
_cod_database_code 1568133
_shelx_shelxl_version_number 2014/7
_chemical_oxdiff_formula 'U Ir4 C46 H74'
_shelx_space_group_comment
;
The symmetry employed for this shelxl refinement is uniquely defined
by the following loop, which should always be used as a source of
symmetry information in preference to the above space-group names.
They are only intended as comments.
;
_shelx_estimated_absorpt_t_max 0.413
_shelx_estimated_absorpt_t_min 0.108
_reflns_odcompleteness_completeness 99.69
_reflns_odcompleteness_iscentric 1
_reflns_odcompleteness_theta 26.32
_olex2_refinement_description
;
1. Fixed Uiso
 At 1.2 times of:
  All C(H,H) groups
 At 1.5 times of:
  All C(H,H,H) groups
2. Uiso/Uaniso restraints and constraints
Uanis(C5) \\sim Ueq: with sigma of 0.01 and sigma for terminal atoms of 0.1
Uanis(C3) \\sim Ueq: with sigma of 0.01 and sigma for terminal atoms of 0.1
Uanis(C2) \\sim Ueq: with sigma of 0.01 and sigma for terminal atoms of 0.1
Uanis(C8) \\sim Ueq: with sigma of 0.01 and sigma for terminal atoms of 0.1
Uanis(C7) \\sim Ueq: with sigma of 0.01 and sigma for terminal atoms of 0.1
Uanis(C13) \\sim Ueq: with sigma of 0.01 and sigma for terminal atoms of 0.1
Uanis(C9) \\sim Ueq: with sigma of 0.01 and sigma for terminal atoms of 0.1
Uanis(C10) \\sim Ueq: with sigma of 0.01 and sigma for terminal atoms of 0.1
Uanis(C5) = Uanis(C24)
Uanis(C3) = Uanis(C23)
Uanis(C2) = Uanis(C22)
Uanis(C8) = Uanis(C26)
Uanis(C7) = Uanis(C25)
Uanis(C13) = Uanis(C18)
Uanis(C9) = Uanis(C19)
Uanis(C10) = Uanis(C15)
3. Others
 Sof(C12)=Sof(H12A)=Sof(H12B)=Sof(H12C)=Sof(C13)=Sof(H13A)=Sof(H13B)=Sof(H13C)=
 Sof(C10)=Sof(H10A)=Sof(H10B)=Sof(H10C)=Sof(C9)=Sof(H9A)=Sof(H9B)=Sof(H9C)=
 Sof(C11)=Sof(H11A)=Sof(H11B)=Sof(H11C)=Sof(C26)=Sof(C22)=Sof(C23)=Sof(C24)=
 Sof(C25)=1-FVAR(1)
 Sof(C2)=Sof(C5)=Sof(C7)=Sof(C3)=Sof(C8)=Sof(C16)=Sof(H16A)=Sof(H16B)=
 Sof(H16C)=Sof(C15)=Sof(H15A)=Sof(H15B)=Sof(H15C)=Sof(C18)=Sof(H18A)=Sof(H18B)=
 Sof(H18C)=Sof(C19)=Sof(H19A)=Sof(H19B)=Sof(H19C)=Sof(C17)=Sof(H17A)=Sof(H17B)=
 Sof(H17C)=FVAR(1)
4.a Secondary CH2 refined with riding coordinates:
 C4(H4A,H4B), C1(H1A,H1B)
4.b Idealised Me refined as rotating group:
 C20(H20A,H20B,H20C), C00C(H00A,H00B,H00C), C00L(H00D,H00E,H00F), C00X(H00G,
 H00H,H00I), C6(H6A,H6B,H6C), C12(H12A,H12B,H12C), C13(H13A,H13B,H13C),
 C10(H10A,H10B,H10C), C9(H9A,H9B,H9C), C11(H11A,H11B,H11C), C16(H16A,H16B,H16C),
  C15(H15A,H15B,H15C), C18(H18A,H18B,H18C), C19(H19A,H19B,H19C), C17(H17A,H17B,
 H17C), C14(H14A,H14B,H14C)
;
_olex2_submission_special_instructions 'No special instructions were received'
_oxdiff_exptl_absorpt_empirical_details
;
Empirical correction (ABSPACK) includes:
- Absorption correction using spherical harmonics
- Frame scaling
;
_oxdiff_exptl_absorpt_empirical_full_max 4.487
_oxdiff_exptl_absorpt_empirical_full_min 0.722

loop_
_space_group_symop_operation_xyz
'x, y, z'
'-x, y, -z+1/2'
'x+1/2, y+1/2, z'
'-x+1/2, y+1/2, -z+1/2'
'-x, -y, -z'
'x, -y, z-1/2'
'-x+1/2, -y+1/2, -z'
'x+1/2, -y+1/2, z-1/2'

loop_
_atom_site_label
_atom_site_type_symbol
_atom_site_fract_x
_atom_site_fract_y
_atom_site_fract_z
_atom_site_U_iso_or_equiv
_atom_site_adp_type
_atom_site_occupancy
_atom_site_site_symmetry_order
_atom_site_calc_flag
_atom_site_refinement_flags_posn
_atom_site_refinement_flags_adp
_atom_site_refinement_flags_occupancy
_atom_site_disorder_assembly
_atom_site_disorder_group
U001 U 0.5000 0.24415(2) 0.2500 0.00897(12) Uani 1 2 d S T P A .
Ir1 Ir 0.37343(3) 0.15697(2) 0.30237(2) 0.01113(10) Uani 1 1 d . . . . .
Ir Ir 0.58181(3) 0.32970(2) 0.38814(2) 0.01095(10) Uani 1 1 d . . . . .
C005 C 0.5530(8) 0.3692(5) 0.4965(6) 0.018(2) Uani 1 1 d . . . . .
C006 C 0.6462(7) 0.3420(5) 0.5222(6) 0.016(2) Uani 1 1 d . . . . .
C007 C 0.5524(8) 0.4194(5) 0.4402(6) 0.020(2) Uani 1 1 d . . . . .
C009 C 0.7026(7) 0.3767(5) 0.4805(6) 0.016(2) Uani 1 1 d . . . . .
C20 C 0.4696(10) 0.4610(6) 0.3988(8) 0.034(3) Uani 1 1 d . . . . .
H20A H 0.4701 0.4697 0.3442 0.051 Uiso 1 1 calc R U . . .
H20B H 0.4741 0.5000 0.4281 0.051 Uiso 1 1 calc R U . . .
H20C H 0.4119 0.4399 0.3975 0.051 Uiso 1 1 calc R U . . .
C00C C 0.8101(8) 0.3706(6) 0.4963(7) 0.026(3) Uani 1 1 d . . . . .
H00A H 0.8313 0.3310 0.5226 0.039 Uiso 1 1 calc R U . . .
H00B H 0.8416 0.4046 0.5305 0.039 Uiso 1 1 calc R U . . .
H00C H 0.8244 0.3723 0.4456 0.039 Uiso 1 1 calc R U . . .
C00I C 0.6440(9) 0.4240(5) 0.4311(7) 0.025(3) Uani 1 1 d . . . . .
C00L C 0.4719(8) 0.3504(6) 0.5275(7) 0.028(3) Uani 1 1 d . . . . .
H00D H 0.4139 0.3526 0.4840 0.042 Uiso 1 1 calc R U . . .
H00E H 0.4689 0.3785 0.5704 0.042 Uiso 1 1 calc R U . . .
H00F H 0.4814 0.3079 0.5480 0.042 Uiso 1 1 calc R U . . .
C00X C 0.6772(11) 0.4725(6) 0.3812(9) 0.039(3) Uani 1 1 d . . . . .
H00G H 0.7214 0.4533 0.3575 0.058 Uiso 1 1 calc R U . . .
H00H H 0.7072 0.5069 0.4155 0.058 Uiso 1 1 calc R U . . .
H00I H 0.6239 0.4881 0.3388 0.058 Uiso 1 1 calc R U . . .
C4 C 0.1314(15) 0.3389(8) 0.2472(12) 0.062(5) Uani 1 1 d . . . . .
H4A H 0.1314 0.2984 0.2208 0.075 Uiso 1 1 calc R U . . .
H4B H 0.1223 0.3713 0.2059 0.075 Uiso 1 1 calc R U . . .
C6 C 0.2262(15) 0.3483(9) 0.3081(13) 0.070(6) Uani 1 1 d . . . . .
H6A H 0.2747 0.3421 0.2823 0.104 Uiso 1 1 calc R U . . .
H6B H 0.2343 0.3185 0.3516 0.104 Uiso 1 1 calc R U . . .
H6C H 0.2304 0.3905 0.3294 0.104 Uiso 1 1 calc R U . . .
C1 C 0.0481(12) 0.3405(7) 0.2810(10) 0.051(4) Uani 1 1 d . . . . .
H1A H 0.0523 0.3042 0.3162 0.062 Uiso 1 1 calc R U . . .
H1B H 0.0535 0.3780 0.3144 0.062 Uiso 1 1 calc R U . . .
C2 C 0.374(3) 0.063(2) 0.353(2) 0.013(5) Uani 0.483(16) 1 d . U P A 2
C5 C 0.271(3) 0.141(2) 0.369(2) 0.015(5) Uani 0.483(16) 1 d . U P A 2
C7 C 0.233(3) 0.1117(16) 0.291(2) 0.012(5) Uani 0.483(16) 1 d . U P A 2
C3 C 0.358(3) 0.1095(15) 0.410(3) 0.015(5) Uani 0.483(16) 1 d . U P A 2
C8 C 0.296(3) 0.0643(19) 0.280(3) 0.015(5) Uani 0.483(16) 1 d . U P A 2
C12 C 0.266(2) 0.1794(15) 0.4497(19) 0.032(7) Uani 0.517(16) 1 d . . P A 3
H12A H 0.3218 0.2004 0.4818 0.048 Uiso 0.517(16) 1 calc R U P A 3
H12B H 0.2390 0.1553 0.4845 0.048 Uiso 0.517(16) 1 calc R U P A 3
H12C H 0.2207 0.2102 0.4208 0.048 Uiso 0.517(16) 1 calc R U P A 3
C13 C 0.1337(19) 0.1520(15) 0.2685(19) 0.031(5) Uani 0.517(16) 1 d . U P A 3
H13A H 0.1357 0.1971 0.2747 0.047 Uiso 0.517(16) 1 calc R U P A 3
H13B H 0.0910 0.1345 0.2951 0.047 Uiso 0.517(16) 1 calc R U P A 3
H13C H 0.1125 0.1415 0.2118 0.047 Uiso 0.517(16) 1 calc R U P A 3
C10 C 0.4236(18) 0.0040(12) 0.3293(17) 0.027(4) Uani 0.517(16) 1 d . U P A 3
H10A H 0.4124 -0.0071 0.2733 0.040 Uiso 0.517(16) 1 calc R U P A 3
H10B H 0.4120 -0.0320 0.3588 0.040 Uiso 0.517(16) 1 calc R U P A 3
H10C H 0.4880 0.0174 0.3518 0.040 Uiso 0.517(16) 1 calc R U P A 3
C9 C 0.2369(19) 0.0433(13) 0.1913(16) 0.029(5) Uani 0.517(16) 1 d . U P A 3
H9A H 0.1843 0.0670 0.1582 0.043 Uiso 0.517(16) 1 calc R U P A 3
H9B H 0.2165 0.0013 0.1989 0.043 Uiso 0.517(16) 1 calc R U P A 3
H9C H 0.2855 0.0412 0.1650 0.043 Uiso 0.517(16) 1 calc R U P A 3
C11 C 0.4428(19) 0.0877(14) 0.4873(14) 0.024(5) Uani 0.517(16) 1 d . . P A 3
H11A H 0.4975 0.0667 0.4808 0.037 Uiso 0.517(16) 1 calc R U P A 3
H11B H 0.4178 0.0639 0.5236 0.037 Uiso 0.517(16) 1 calc R U P A 3
H11C H 0.4602 0.1292 0.5093 0.037 Uiso 0.517(16) 1 calc R U P A 3
C16 C 0.4191(19) 0.1201(15) 0.4947(16) 0.025(6) Uani 0.483(16) 1 d . . P A 2
H16A H 0.4827 0.1079 0.4990 0.037 Uiso 0.483(16) 1 calc R U P A 2
H16B H 0.3962 0.0953 0.5315 0.037 Uiso 0.483(16) 1 calc R U P A 2
H16C H 0.4178 0.1640 0.5082 0.037 Uiso 0.483(16) 1 calc R U P A 2
C15 C 0.453(2) 0.0144(13) 0.3699(19) 0.027(4) Uani 0.483(16) 1 d . . P A 2
H15A H 0.4604 0.0000 0.3194 0.040 Uiso 0.483(16) 1 calc R U P A 2
H15B H 0.4376 -0.0208 0.3988 0.040 Uiso 0.483(16) 1 calc R U P A 2
H15C H 0.5108 0.0334 0.4021 0.040 Uiso 0.483(16) 1 calc R U P A 2
C18 C 0.132(2) 0.1242(16) 0.237(2) 0.031(5) Uani 0.483(16) 1 d . . P A 2
H18A H 0.1221 0.1689 0.2298 0.047 Uiso 0.483(16) 1 calc R U P A 2
H18B H 0.0880 0.1066 0.2614 0.047 Uiso 0.483(16) 1 calc R U P A 2
H18C H 0.1234 0.1049 0.1844 0.047 Uiso 0.483(16) 1 calc R U P A 2
C19 C 0.281(2) 0.0234(14) 0.2071(17) 0.029(5) Uani 0.483(16) 1 d . . P A 2
H19A H 0.2428 0.0455 0.1602 0.043 Uiso 0.483(16) 1 calc R U P A 2
H19B H 0.2495 -0.0148 0.2144 0.043 Uiso 0.483(16) 1 calc R U P A 2
H19C H 0.3409 0.0133 0.1996 0.043 Uiso 0.483(16) 1 calc R U P A 2
C17 C 0.230(3) 0.1895(16) 0.411(2) 0.037(8) Uani 0.483(16) 1 d . . P A 2
H17A H 0.2787 0.2190 0.4375 0.055 Uiso 0.483(16) 1 calc R U P A 2
H17B H 0.2050 0.1698 0.4497 0.055 Uiso 0.483(16) 1 calc R U P A 2
H17C H 0.1808 0.2114 0.3709 0.055 Uiso 0.483(16) 1 calc R U P A 2
C26 C 0.276(2) 0.0755(17) 0.274(3) 0.015(5) Uani 0.517(16) 1 d . . P A 3
C22 C 0.360(3) 0.0554(19) 0.335(2) 0.013(5) Uani 0.517(16) 1 d . . P A 3
C23 C 0.369(3) 0.0932(14) 0.406(3) 0.015(5) Uani 0.517(16) 1 d . . P A 3
C24 C 0.290(2) 0.1363(19) 0.3903(18) 0.015(5) Uani 0.517(16) 1 d . . P A 3
C25 C 0.231(3) 0.1252(15) 0.306(2) 0.012(5) Uani 0.517(16) 1 d . . P A 3
C14 C 0.6810(8) 0.2899(5) 0.5818(7) 0.023(2) Uani 1 1 d . . . . .
H14A H 0.6288 0.2640 0.5841 0.034 Uiso 1 1 calc R U . . .
H14B H 0.7109 0.3075 0.6345 0.034 Uiso 1 1 calc R U . . .
H14C H 0.7258 0.2648 0.5651 0.034 Uiso 1 1 calc R U . . .

loop_
_atom_site_aniso_label
_atom_site_aniso_U_11
_atom_site_aniso_U_22
_atom_site_aniso_U_33
_atom_site_aniso_U_23
_atom_site_aniso_U_13
_atom_site_aniso_U_12
U001 0.0084(2) 0.0086(2) 0.0114(2) 0.000 0.00536(19) 0.000
Ir1 0.00956(18) 0.01063(18) 0.0149(2) 0.00098(13) 0.00620(15) -0.00137(13)
Ir 0.01235(18) 0.01008(18) 0.01115(19) -0.00086(13) 0.00459(14) -0.00145(13)
C005 0.019(5) 0.019(5) 0.018(5) -0.008(4) 0.009(4) 0.005(4)
C006 0.012(5) 0.019(5) 0.014(5) -0.005(4) 0.001(4) -0.005(4)
C007 0.030(6) 0.017(5) 0.013(5) -0.009(4) 0.007(5) 0.001(4)
C009 0.015(5) 0.019(5) 0.017(5) -0.008(4) 0.006(4) -0.006(4)
C20 0.042(8) 0.020(6) 0.031(7) -0.005(5) -0.003(6) 0.014(5)
C00C 0.026(6) 0.037(7) 0.022(6) -0.007(5) 0.018(5) -0.012(5)
C00I 0.037(7) 0.016(5) 0.026(6) -0.002(5) 0.014(5) -0.011(5)
C00L 0.018(6) 0.045(7) 0.023(6) -0.007(5) 0.008(5) 0.000(5)
C00X 0.059(9) 0.024(6) 0.042(8) -0.004(6) 0.027(7) -0.022(6)
C4 0.099(15) 0.039(9) 0.064(12) 0.012(8) 0.047(11) 0.006(9)
C6 0.079(14) 0.045(10) 0.092(15) 0.010(10) 0.037(12) 0.020(10)
C1 0.082(12) 0.032(8) 0.049(9) -0.002(7) 0.033(8) 0.007(8)
C2 0.016(9) 0.013(8) 0.009(11) 0.000(8) 0.003(8) -0.007(6)
C5 0.012(10) 0.020(6) 0.015(11) 0.002(8) 0.007(8) -0.002(7)
C7 0.010(5) 0.015(10) 0.014(10) -0.002(7) 0.009(7) -0.004(7)
C3 0.018(8) 0.015(11) 0.016(6) 0.003(8) 0.009(5) 0.000(8)
C8 0.016(11) 0.016(10) 0.016(7) 0.008(7) 0.008(8) -0.003(8)
C12 0.044(19) 0.032(16) 0.024(16) -0.009(13) 0.017(14) -0.003(13)
C13 0.013(7) 0.041(16) 0.042(16) 0.018(10) 0.013(10) -0.002(11)
C10 0.023(12) 0.018(9) 0.032(14) 0.010(10) -0.004(10) 0.000(8)
C9 0.024(13) 0.027(12) 0.025(11) -0.001(8) -0.009(11) -0.016(9)
C11 0.029(14) 0.029(15) 0.012(11) 0.000(10) 0.001(10) -0.007(11)
C16 0.025(14) 0.033(16) 0.022(13) 0.004(12) 0.016(11) -0.007(12)
C15 0.023(12) 0.018(9) 0.032(14) 0.010(10) -0.004(10) 0.000(8)
C18 0.013(7) 0.041(16) 0.042(16) 0.018(10) 0.013(10) -0.002(11)
C19 0.024(13) 0.027(12) 0.025(11) -0.001(8) -0.009(11) -0.016(9)
C17 0.05(2) 0.035(17) 0.04(2) 0.008(16) 0.041(19) 0.006(16)
C26 0.016(11) 0.016(10) 0.016(7) 0.008(7) 0.008(8) -0.003(8)
C22 0.016(9) 0.013(8) 0.009(11) 0.000(8) 0.003(8) -0.007(6)
C23 0.018(8) 0.015(11) 0.016(6) 0.003(8) 0.009(5) 0.000(8)
C24 0.012(10) 0.020(6) 0.015(11) 0.002(8) 0.007(8) -0.002(7)
C25 0.010(5) 0.015(10) 0.014(10) -0.002(7) 0.009(7) -0.004(7)
C14 0.021(5) 0.027(6) 0.019(6) 0.001(5) 0.002(5) 0.005(5)

loop_
_atom_type_symbol
_atom_type_description
_atom_type_scat_dispersion_real
_atom_type_scat_dispersion_imag
_atom_type_scat_source
C C 0.0033 0.0016 'International Tables Vol C Tables 4.2.6.8 and 6.1.1.4'
H H 0.0000 0.0000 'International Tables Vol C Tables 4.2.6.8 and 6.1.1.4'
Ir Ir -1.4442 7.9887 'International Tables Vol C Tables 4.2.6.8 and 6.1.1.4'
U U -9.6767 9.6646 'International Tables Vol C Tables 4.2.6.8 and 6.1.1.4'

loop_
_geom_angle_atom_site_label_1
_geom_angle_atom_site_label_2
_geom_angle_atom_site_label_3
_geom_angle
_geom_angle_site_symmetry_1
_geom_angle_site_symmetry_3
_geom_angle_publ_flag
Ir1 U001 Ir1 102.77(2) . 2_655 ?
Ir U001 Ir1 106.404(11) 2_655 2_655 ?
Ir U001 Ir1 118.944(11) 2_655 . ?
Ir U001 Ir1 106.404(10) . . ?
Ir U001 Ir1 118.944(11) . 2_655 ?
Ir U001 Ir 104.24(2) 2_655 . ?
C2 Ir1 U001 140.2(12) . . ?
C2 Ir1 C5 64.0(17) . . ?
C2 Ir1 C7 62.5(15) . . ?
C2 Ir1 C3 39.1(13) . . ?
C2 Ir1 C8 37.7(14) . . ?
C5 Ir1 U001 149.5(11) . . ?
C5 Ir1 C7 38.0(12) . . ?
C5 Ir1 C8 63.3(16) . . ?
C7 Ir1 U001 153.3(10) . . ?
C3 Ir1 U001 141.7(11) . . ?
C3 Ir1 C5 38.0(13) . . ?
C3 Ir1 C7 63.3(15) . . ?
C3 Ir1 C8 64.0(16) . . ?
C8 Ir1 U001 146.3(13) . . ?
C8 Ir1 C7 36.8(12) . . ?
C26 Ir1 U001 148.4(12) . . ?
C26 Ir1 C22 37.8(12) . . ?
C26 Ir1 C23 62.4(15) . . ?
C26 Ir1 C24 63.0(15) . . ?
C26 Ir1 C25 37.8(12) . . ?
C22 Ir1 U001 141.8(11) . . ?
C22 Ir1 C23 37.0(12) . . ?
C22 Ir1 C24 62.6(15) . . ?
C23 Ir1 U001 141.8(10) . . ?
C23 Ir1 C24 37.2(12) . . ?
C24 Ir1 U001 147.8(10) . . ?
C25 Ir1 U001 152.6(9) . . ?
C25 Ir1 C22 63.3(14) . . ?
C25 Ir1 C23 62.9(13) . . ?
C25 Ir1 C24 38.2(11) . . ?
C005 Ir U001 141.4(3) . . ?
C005 Ir C006 37.8(4) . . ?
C005 Ir C009 62.9(4) . . ?
C005 Ir C00I 62.9(4) . . ?
C006 Ir U001 148.4(3) . . ?
C006 Ir C009 37.9(4) . . ?
C007 Ir U001 140.9(3) . . ?
C007 Ir C005 38.1(4) . . ?
C007 Ir C006 63.4(4) . . ?
C007 Ir C009 62.6(4) . . ?
C007 Ir C00I 37.3(4) . . ?
C009 Ir U001 153.5(3) . . ?
C00I Ir U001 147.9(3) . . ?
C00I Ir C006 63.0(4) . . ?
C00I Ir C009 37.2(4) . . ?
C006 C005 Ir 72.4(6) . . ?
C006 C005 C00L 125.3(10) . . ?
C007 C005 Ir 70.8(6) . . ?
C007 C005 C006 108.4(9) . . ?
C007 C005 C00L 126.2(10) . . ?
C00L C005 Ir 125.2(8) . . ?
C005 C006 Ir 69.8(6) . . ?
C005 C006 C009 106.6(9) . . ?
C005 C006 C14 127.8(10) . . ?
C009 C006 Ir 71.3(6) . . ?
C009 C006 C14 125.6(10) . . ?
C14 C006 Ir 125.4(7) . . ?
C005 C007 Ir 71.1(6) . . ?
C005 C007 C20 126.3(11) . . ?
C20 C007 Ir 122.9(7) . . ?
C00I C007 Ir 72.6(6) . . ?
C00I C007 C005 108.2(10) . . ?
C00I C007 C20 125.4(11) . . ?
C006 C009 Ir 70.9(6) . . ?
C006 C009 C00C 125.9(10) . . ?
C00C C009 Ir 130.7(7) . . ?
C00I C009 Ir 70.9(6) . . ?
C00I C009 C006 108.2(9) . . ?
C00I C009 C00C 125.3(10) . . ?
C007 C20 H20A 109.5 . . ?
C007 C20 H20B 109.5 . . ?
C007 C20 H20C 109.5 . . ?
H20A C20 H20B 109.5 . . ?
H20A C20 H20C 109.5 . . ?
H20B C20 H20C 109.5 . . ?
C009 C00C H00A 109.5 . . ?
C009 C00C H00B 109.5 . . ?
C009 C00C H00C 109.5 . . ?
H00A C00C H00B 109.5 . . ?
H00A C00C H00C 109.5 . . ?
H00B C00C H00C 109.5 . . ?
C007 C00I Ir 70.1(6) . . ?
C007 C00I C009 108.5(9) . . ?
C007 C00I C00X 126.5(12) . . ?
C009 C00I Ir 71.9(6) . . ?
C009 C00I C00X 124.9(12) . . ?
C00X C00I Ir 126.2(8) . . ?
C005 C00L H00D 109.5 . . ?
C005 C00L H00E 109.5 . . ?
C005 C00L H00F 109.5 . . ?
H00D C00L H00E 109.5 . . ?
H00D C00L H00F 109.5 . . ?
H00E C00L H00F 109.5 . . ?
C00I C00X H00G 109.5 . . ?
C00I C00X H00H 109.5 . . ?
C00I C00X H00I 109.5 . . ?
H00G C00X H00H 109.5 . . ?
H00G C00X H00I 109.5 . . ?
H00H C00X H00I 109.5 . . ?
H4A C4 H4B 107.5 . . ?
C6 C4 H4A 108.4 . . ?
C6 C4 H4B 108.4 . . ?
C6 C4 C1 115.5(16) . . ?
C1 C4 H4A 108.4 . . ?
C1 C4 H4B 108.4 . . ?
C4 C6 H6A 109.5 . . ?
C4 C6 H6B 109.5 . . ?
C4 C6 H6C 109.5 . . ?
H6A C6 H6B 109.5 . . ?
H6A C6 H6C 109.5 . . ?
H6B C6 H6C 109.5 . . ?
C4 C1 H1A 108.3 . . ?
C4 C1 H1B 108.3 . . ?
C1 C1 C4 115.8(17) 2 . ?
C1 C1 H1A 108.3 2 . ?
C1 C1 H1B 108.3 2 . ?
H1A C1 H1B 107.4 . . ?
C3 C2 Ir1 70(2) . . ?
C3 C2 C15 127(3) . . ?
C8 C2 Ir1 74(2) . . ?
C8 C2 C3 109(4) . . ?
C8 C2 C15 124(3) . . ?
C15 C2 Ir1 127(3) . . ?
C7 C5 Ir1 73(2) . . ?
C7 C5 C17 130(3) . . ?
C3 C5 Ir1 71(3) . . ?
C3 C5 C7 108(4) . . ?
C3 C5 C17 122(3) . . ?
C17 C5 Ir1 126(3) . . ?
C5 C7 Ir1 69(2) . . ?
C5 C7 C18 123(3) . . ?
C8 C7 Ir1 72(2) . . ?
C8 C7 C5 109(4) . . ?
C8 C7 C18 127(3) . . ?
C18 C7 Ir1 134(3) . . ?
C2 C3 Ir1 70(3) . . ?
C2 C3 C16 126(3) . . ?
C5 C3 Ir1 71(2) . . ?
C5 C3 C2 107(4) . . ?
C5 C3 C16 127(3) . . ?
C16 C3 Ir1 125(3) . . ?
C2 C8 Ir1 69(2) . . ?
C2 C8 C19 127(3) . . ?
C7 C8 Ir1 72(2) . . ?
C7 C8 C2 107(4) . . ?
C7 C8 C19 125(3) . . ?
C19 C8 Ir1 126(3) . . ?
H12A C12 H12B 109.5 . . ?
H12A C12 H12C 109.5 . . ?
H12B C12 H12C 109.5 . . ?
C24 C12 H12A 109.5 . . ?
C24 C12 H12B 109.5 . . ?
C24 C12 H12C 109.5 . . ?
H13A C13 H13B 109.5 . . ?
H13A C13 H13C 109.5 . . ?
H13B C13 H13C 109.5 . . ?
C25 C13 H13A 109.5 . . ?
C25 C13 H13B 109.5 . . ?
C25 C13 H13C 109.5 . . ?
H10A C10 H10B 109.5 . . ?
H10A C10 H10C 109.5 . . ?
H10B C10 H10C 109.5 . . ?
C22 C10 H10A 109.5 . . ?
C22 C10 H10B 109.5 . . ?
C22 C10 H10C 109.5 . . ?
H9A C9 H9B 109.5 . . ?
H9A C9 H9C 109.5 . . ?
H9B C9 H9C 109.5 . . ?
C26 C9 H9A 109.5 . . ?
C26 C9 H9B 109.5 . . ?
C26 C9 H9C 109.5 . . ?
H11A C11 H11B 109.5 . . ?
H11A C11 H11C 109.5 . . ?
H11B C11 H11C 109.5 . . ?
C23 C11 H11A 109.5 . . ?
C23 C11 H11B 109.5 . . ?
C23 C11 H11C 109.5 . . ?
C3 C16 H16A 109.5 . . ?
C3 C16 H16B 109.5 . . ?
C3 C16 H16C 109.5 . . ?
H16A C16 H16B 109.5 . . ?
H16A C16 H16C 109.5 . . ?
H16B C16 H16C 109.5 . . ?
C2 C15 H15A 109.5 . . ?
C2 C15 H15B 109.5 . . ?
C2 C15 H15C 109.5 . . ?
H15A C15 H15B 109.5 . . ?
H15A C15 H15C 109.5 . . ?
H15B C15 H15C 109.5 . . ?
C7 C18 H18A 109.5 . . ?
C7 C18 H18B 109.5 . . ?
C7 C18 H18C 109.5 . . ?
H18A C18 H18B 109.5 . . ?
H18A C18 H18C 109.5 . . ?
H18B C18 H18C 109.5 . . ?
C8 C19 H19A 109.5 . . ?
C8 C19 H19B 109.5 . . ?
C8 C19 H19C 109.5 . . ?
H19A C19 H19B 109.5 . . ?
H19A C19 H19C 109.5 . . ?
H19B C19 H19C 109.5 . . ?
C5 C17 H17A 109.5 . . ?
C5 C17 H17B 109.5 . . ?
C5 C17 H17C 109.5 . . ?
H17A C17 H17B 109.5 . . ?
H17A C17 H17C 109.5 . . ?
H17B C17 H17C 109.5 . . ?
C9 C26 Ir1 126(3) . . ?
C22 C26 Ir1 72(2) . . ?
C22 C26 C9 124(3) . . ?
C25 C26 Ir1 72(2) . . ?
C25 C26 C9 127(3) . . ?
C25 C26 C22 109(4) . . ?
C10 C22 Ir1 126(3) . . ?
C26 C22 Ir1 70(2) . . ?
C26 C22 C10 127(3) . . ?
C23 C22 Ir1 72(2) . . ?
C23 C22 C10 126(3) . . ?
C23 C22 C26 107(4) . . ?
C11 C23 Ir1 127(2) . . ?
C22 C23 Ir1 71(2) . . ?
C22 C23 C11 127(3) . . ?
C22 C23 C24 109(3) . . ?
C24 C23 Ir1 72(2) . . ?
C24 C23 C11 123(3) . . ?
C12 C24 Ir1 129(3) . . ?
C23 C24 Ir1 71(2) . . ?
C23 C24 C12 127(3) . . ?
C23 C24 C25 107(3) . . ?
C25 C24 Ir1 70(2) . . ?
C25 C24 C12 125(3) . . ?
C13 C25 Ir1 132(2) . . ?
C26 C25 Ir1 70(2) . . ?
C26 C25 C13 127(3) . . ?
C26 C25 C24 107(3) . . ?
C24 C25 Ir1 72(2) . . ?
C24 C25 C13 125(3) . . ?
C006 C14 H14A 109.5 . . ?
C006 C14 H14B 109.5 . . ?
C006 C14 H14C 109.5 . . ?
H14A C14 H14B 109.5 . . ?
H14A C14 H14C 109.5 . . ?
H14B C14 H14C 109.5 . . ?

loop_
_geom_bond_atom_site_label_1
_geom_bond_atom_site_label_2
_geom_bond_distance
_geom_bond_site_symmetry_2
_geom_bond_publ_flag
U001 Ir1 2.9587(5) . ?
U001 Ir1 2.9587(5) 2_655 ?
U001 Ir 2.9507(5) 2_655 ?
U001 Ir 2.9508(5) . ?
Ir1 C2 2.18(5) . ?
Ir1 C5 2.19(4) . ?
Ir1 C7 2.25(4) . ?
Ir1 C3 2.18(5) . ?
Ir1 C8 2.25(4) . ?
Ir1 C26 2.21(4) . ?
Ir1 C22 2.25(4) . ?
Ir1 C23 2.26(4) . ?
Ir1 C24 2.26(4) . ?
Ir1 C25 2.23(4) . ?
Ir C005 2.203(10) . ?
Ir C006 2.239(10) . ?
Ir C007 2.200(10) . ?
Ir C009 2.244(10) . ?
Ir C00I 2.231(11) . ?
C005 C006 1.440(14) . ?
C005 C007 1.438(16) . ?
C005 C00L 1.507(15) . ?
C006 C009 1.454(14) . ?
C006 C14 1.490(15) . ?
C007 C20 1.508(16) . ?
C007 C00I 1.416(16) . ?
C009 C00C 1.541(15) . ?
C009 C00I 1.428(16) . ?
C20 H20A 0.9600 . ?
C20 H20B 0.9600 . ?
C20 H20C 0.9600 . ?
C00C H00A 0.9600 . ?
C00C H00B 0.9600 . ?
C00C H00C 0.9600 . ?
C00I C00X 1.513(16) . ?
C00L H00D 0.9600 . ?
C00L H00E 0.9600 . ?
C00L H00F 0.9600 . ?
C00X H00G 0.9600 . ?
C00X H00H 0.9600 . ?
C00X H00I 0.9600 . ?
C4 H4A 0.9700 . ?
C4 H4B 0.9700 . ?
C4 C6 1.50(3) . ?
C4 C1 1.51(2) . ?
C6 H6A 0.9600 . ?
C6 H6B 0.9600 . ?
C6 H6C 0.9600 . ?
C1 C1 1.51(3) 2 ?
C1 H1A 0.9700 . ?
C1 H1B 0.9700 . ?
C2 C3 1.46(5) . ?
C2 C8 1.43(5) . ?
C2 C15 1.52(5) . ?
C5 C7 1.44(5) . ?
C5 C3 1.42(5) . ?
C5 C17 1.49(5) . ?
C7 C8 1.42(5) . ?
C7 C18 1.53(5) . ?
C3 C16 1.49(5) . ?
C8 C19 1.49(6) . ?
C12 H12A 0.9600 . ?
C12 H12B 0.9600 . ?
C12 H12C 0.9600 . ?
C12 C24 1.49(5) . ?
C13 H13A 0.9600 . ?
C13 H13B 0.9600 . ?
C13 H13C 0.9600 . ?
C13 C25 1.51(5) . ?
C10 H10A 0.9600 . ?
C10 H10B 0.9600 . ?
C10 H10C 0.9600 . ?
C10 C22 1.46(5) . ?
C9 H9A 0.9600 . ?
C9 H9B 0.9600 . ?
C9 H9C 0.9600 . ?
C9 C26 1.53(5) . ?
C11 H11A 0.9600 . ?
C11 H11B 0.9600 . ?
C11 H11C 0.9600 . ?
C11 C23 1.51(5) . ?
C16 H16A 0.9600 . ?
C16 H16B 0.9600 . ?
C16 H16C 0.9600 . ?
C15 H15A 0.9600 . ?
C15 H15B 0.9600 . ?
C15 H15C 0.9600 . ?
C18 H18A 0.9600 . ?
C18 H18B 0.9600 . ?
C18 H18C 0.9600 . ?
C19 H19A 0.9600 . ?
C19 H19B 0.9600 . ?
C19 H19C 0.9600 . ?
C17 H17A 0.9600 . ?
C17 H17B 0.9600 . ?
C17 H17C 0.9600 . ?
C26 C22 1.44(5) . ?
C26 C25 1.44(5) . ?
C22 C23 1.43(5) . ?
C23 C24 1.44(5) . ?
C24 C25 1.47(4) . ?
C14 H14A 0.9600 . ?
C14 H14B 0.9600 . ?
C14 H14C 0.9600 . ?

loop_
_geom_torsion_atom_site_label_1
_geom_torsion_atom_site_label_2
_geom_torsion_atom_site_label_3
_geom_torsion_atom_site_label_4
_geom_torsion
_geom_torsion_site_symmetry_1
_geom_torsion_site_symmetry_2
_geom_torsion_site_symmetry_3
_geom_torsion_site_symmetry_4
_geom_torsion_publ_flag
Ir1 C2 C3 C5 62(3) . . . . ?
Ir1 C2 C3 C16 -120(4) . . . . ?
Ir1 C2 C8 C7 -61(3) . . . . ?
Ir1 C2 C8 C19 120(4) . . . . ?
Ir1 C5 C7 C8 61(3) . . . . ?
Ir1 C5 C7 C18 -129(3) . . . . ?
Ir1 C5 C3 C2 -62(3) . . . . ?
Ir1 C5 C3 C16 120(4) . . . . ?
Ir1 C7 C8 C2 59(3) . . . . ?
Ir1 C7 C8 C19 -122(4) . . . . ?
Ir1 C26 C22 C10 -120(4) . . . . ?
Ir1 C26 C22 C23 62(3) . . . . ?
Ir1 C26 C25 C13 128(4) . . . . ?
Ir1 C26 C25 C24 -63(3) . . . . ?
Ir1 C22 C23 C11 -122(4) . . . . ?
Ir1 C22 C23 C24 62(3) . . . . ?
Ir1 C23 C24 C12 -125(4) . . . . ?
Ir1 C23 C24 C25 61(3) . . . . ?
Ir1 C24 C25 C13 -129(3) . . . . ?
Ir1 C24 C25 C26 62(3) . . . . ?
Ir C005 C006 C009 62.2(7) . . . . ?
Ir C005 C006 C14 -119.7(11) . . . . ?
Ir C005 C007 C20 117.5(11) . . . . ?
Ir C005 C007 C00I -63.5(7) . . . . ?
Ir C006 C009 C00C -127.0(10) . . . . ?
Ir C006 C009 C00I 61.4(7) . . . . ?
Ir C007 C00I C009 -62.0(8) . . . . ?
Ir C007 C00I C00X 121.0(12) . . . . ?
Ir C009 C00I C007 60.9(8) . . . . ?
Ir C009 C00I C00X -122.0(12) . . . . ?
C005 C006 C009 Ir -61.2(7) . . . . ?
C005 C006 C009 C00C 171.9(10) . . . . ?
C005 C006 C009 C00I 0.2(11) . . . . ?
C005 C007 C00I Ir 62.5(7) . . . . ?
C005 C007 C00I C009 0.5(12) . . . . ?
C005 C007 C00I C00X -176.5(11) . . . . ?
C006 C005 C007 Ir 63.1(7) . . . . ?
C006 C005 C007 C20 -179.4(10) . . . . ?
C006 C005 C007 C00I -0.4(12) . . . . ?
C006 C009 C00I Ir -61.4(7) . . . . ?
C006 C009 C00I C007 -0.5(12) . . . . ?
C006 C009 C00I C00X 176.6(11) . . . . ?
C007 C005 C006 Ir -62.1(7) . . . . ?
C007 C005 C006 C009 0.1(11) . . . . ?
C007 C005 C006 C14 178.3(10) . . . . ?
C20 C007 C00I Ir -118.4(11) . . . . ?
C20 C007 C00I C009 179.6(10) . . . . ?
C20 C007 C00I C00X 2.6(18) . . . . ?
C00C C009 C00I Ir 126.9(10) . . . . ?
C00C C009 C00I C007 -172.2(10) . . . . ?
C00C C009 C00I C00X 4.9(18) . . . . ?
C00L C005 C006 Ir 121.1(11) . . . . ?
C00L C005 C006 C009 -176.7(10) . . . . ?
C00L C005 C006 C14 1.5(17) . . . . ?
C00L C005 C007 Ir -120.1(11) . . . . ?
C00L C005 C007 C20 -2.7(17) . . . . ?
C00L C005 C007 C00I 176.4(10) . . . . ?
C6 C4 C1 C1 171.5(11) . . . 2 ?
C5 C7 C8 Ir1 -59(3) . . . . ?
C5 C7 C8 C2 1(5) . . . . ?
C5 C7 C8 C19 180(4) . . . . ?
C7 C5 C3 Ir1 64(3) . . . . ?
C7 C5 C3 C2 2(5) . . . . ?
C7 C5 C3 C16 -175(4) . . . . ?
C3 C2 C8 Ir1 62(3) . . . . ?
C3 C2 C8 C7 1(5) . . . . ?
C3 C2 C8 C19 -178(4) . . . . ?
C3 C5 C7 Ir1 -63(3) . . . . ?
C3 C5 C7 C8 -2(5) . . . . ?
C3 C5 C7 C18 168(4) . . . . ?
C8 C2 C3 Ir1 -64(3) . . . . ?
C8 C2 C3 C5 -2(5) . . . . ?
C8 C2 C3 C16 176(4) . . . . ?
C12 C24 C25 Ir1 124(4) . . . . ?
C12 C24 C25 C13 -5(6) . . . . ?
C12 C24 C25 C26 -174(3) . . . . ?
C10 C22 C23 Ir1 122(4) . . . . ?
C10 C22 C23 C11 -1(7) . . . . ?
C10 C22 C23 C24 -176(4) . . . . ?
C9 C26 C22 Ir1 123(4) . . . . ?
C9 C26 C22 C10 2(6) . . . . ?
C9 C26 C22 C23 -175(3) . . . . ?
C9 C26 C25 Ir1 -122(4) . . . . ?
C9 C26 C25 C13 6(6) . . . . ?
C9 C26 C25 C24 174(3) . . . . ?
C11 C23 C24 Ir1 123(3) . . . . ?
C11 C23 C24 C12 -3(6) . . . . ?
C11 C23 C24 C25 -177(3) . . . . ?
C15 C2 C3 Ir1 122(4) . . . . ?
C15 C2 C3 C5 -175(4) . . . . ?
C15 C2 C3 C16 3(7) . . . . ?
C15 C2 C8 Ir1 -124(4) . . . . ?
C15 C2 C8 C7 174(4) . . . . ?
C15 C2 C8 C19 -5(7) . . . . ?
C18 C7 C8 Ir1 132(4) . . . . ?
C18 C7 C8 C2 -169(4) . . . . ?
C18 C7 C8 C19 10(7) . . . . ?
C17 C5 C7 Ir1 123(4) . . . . ?
C17 C5 C7 C8 -176(4) . . . . ?
C17 C5 C7 C18 -6(6) . . . . ?
C17 C5 C3 Ir1 -121(4) . . . . ?
C17 C5 C3 C2 177(4) . . . . ?
C17 C5 C3 C16 -1(6) . . . . ?
C26 C22 C23 Ir1 -61(3) . . . . ?
C26 C22 C23 C11 177(4) . . . . ?
C26 C22 C23 C24 1(5) . . . . ?
C22 C26 C25 Ir1 63(3) . . . . ?
C22 C26 C25 C13 -169(3) . . . . ?
C22 C26 C25 C24 0(4) . . . . ?
C22 C23 C24 Ir1 -62(3) . . . . ?
C22 C23 C24 C12 173(4) . . . . ?
C22 C23 C24 C25 -1(4) . . . . ?
C23 C24 C25 Ir1 -62(3) . . . . ?
C23 C24 C25 C13 169(3) . . . . ?
C23 C24 C25 C26 0(4) . . . . ?
C25 C26 C22 Ir1 -63(3) . . . . ?
C25 C26 C22 C10 177(4) . . . . ?
C25 C26 C22 C23 -1(5) . . . . ?
C14 C006 C009 Ir 120.6(10) . . . . ?
C14 C006 C009 C00C -6.4(16) . . . . ?
C14 C006 C009 C00I -178.0(10) . . . . ?
